data_9001077
loop_
_publ_author_name
'Sharp, Z. D.'
'Hazen, R. M.'
'Finger, L. W.'

_publ_section_title
;
 High-pressure crystal chemistry of monticellite, CaMgSiO4
 Sample: P = 20.7 kbar
;
_journal_name_full 'American Mineralogist'
_journal_page_first 748
_journal_page_last 755
_journal_volume 72
_journal_year 1987
_chemical_formula_sum 'Ca Mg O4 Si'
_chemical_name_mineral Monticellite
_space_group_IT_number 62
_symmetry_space_group_name_Hall '-P 2c 2ab'
_symmetry_space_group_name_H-M 'P b n m'
_cell_angle_alpha 90
_cell_angle_beta 90
_cell_angle_gamma 90
_cell_length_a 4.800
_cell_length_b 11.004
_cell_length_c 6.346
_cell_formula_units_Z 4
_cell_volume 335.191
_database_code_amcsd 0001099
_diffrn_ambient_pressure 2.07e+06
_exptl_crystal_density_diffrn 3.101
_cod_original_formula_sum 'Mg Ca Si O4'
_cod_database_code 9001077

loop_
_space_group_symop_operation_xyz
x,y,z
x,y,1/2-z
-x,-y,1/2+z
1/2+x,1/2-y,1/2+z
1/2-x,1/2+y,1/2-z
1/2-x,1/2+y,z
1/2+x,1/2-y,-z
-x,-y,-z

loop_
_atom_site_label
_atom_site_fract_x
_atom_site_fract_y
_atom_site_fract_z
_atom_site_U_iso_or_equiv
Mg1 0.00000 0.00000 0.00000 0.01178
Ca2 0.97480 0.27660 0.25000 0.01267
Si 0.41160 0.08010 0.25000 0.01089
O1 0.74120 0.07730 0.25000 0.01545
O2 0.24640 0.44770 0.25000 0.01456
O3 0.27220 0.14820 0.04470 0.01444

loop_
_cod_related_entry_id
_cod_related_entry_database
_cod_related_entry_code
1 AMCSD 0001099
